data_4341380
loop_
_publ_author_name
'Isaeva, Anna'
'Ruck, Michael'
'Sch\"afer, Konrad'
'Rodewald, Ute Ch'
'P\"ottgen, Rainer'

_publ_section_title
;
 Structure and Bonding of Bi4Ir: A Difficult-to-Access Bismuth Iridide
 with a Unique Framework Structure.
;
_journal_issue 3
_journal_name_full 'Inorganic chemistry'
_journal_page_first 885
_journal_page_last 889
_journal_paper_doi 10.1021/ic502205k
_journal_volume 54
_journal_year 2015
_chemical_formula_sum 'Bi4 Ir'
_chemical_formula_weight 1028.1
_chemical_name_systematic ' ?'
_space_group_IT_number 166
_symmetry_cell_setting trigonal
_symmetry_Int_Tables_number 166
_symmetry_space_group_name_Hall '-R 3 2"'
_symmetry_space_group_name_H-M 'R -3 m :H'
_cell_angle_alpha 90
_cell_angle_beta 90
_cell_angle_gamma 120
_cell_formula_units_Z 27
_cell_length_a 26.5666
_cell_length_b 26.5666
_cell_length_c 7.0156
_cell_measurement_temperature 293
_cell_volume 4288.125
_diffrn_ambient_temperature 293
_diffrn_measured_fraction_theta_full 0.67
_diffrn_measured_fraction_theta_max 0.66
_diffrn_measurement_device 'four-cycle diffractometer'
_diffrn_measurement_device_type 'IPDS Stoe'
_diffrn_measurement_method '??integration method??'
_diffrn_radiation_monochromator graphite
_diffrn_radiation_probe x-ray
_diffrn_radiation_source 'X-ray tube'
_diffrn_radiation_type 'Mo K\a'
_diffrn_radiation_wavelength 0.71069
_diffrn_reflns_av_R_equivalents 0.0882
_diffrn_reflns_av_sigmaI/netI 0.099
_diffrn_reflns_av_unetI/netI 0.1199
_diffrn_reflns_limit_h_max 36
_diffrn_reflns_limit_h_min -36
_diffrn_reflns_limit_k_max 36
_diffrn_reflns_limit_k_min -36
_diffrn_reflns_limit_l_max 8
_diffrn_reflns_limit_l_min 1
_diffrn_reflns_number 5339
_diffrn_reflns_theta_full 17.97
_diffrn_reflns_theta_max 29.84
_diffrn_reflns_theta_min 3.04
_exptl_absorpt_coefficient_mu 131.155
_exptl_crystal_density_diffrn 10.7462
_exptl_crystal_F_000 11043
_refine_diff_density_max 5.84
_refine_diff_density_min -5.17
_refine_ls_extinction_coef 38(8)
_refine_ls_extinction_method 'B-C type 1 Gaussian isotropic (Becker & Coppens, 1974)'
_refine_ls_goodness_of_fit_gt 0.74
_refine_ls_goodness_of_fit_ref 0.67
_refine_ls_number_constraints 0
_refine_ls_number_parameters 41
_refine_ls_number_reflns 959
_refine_ls_number_restraints 0
_refine_ls_R_factor_all 0.0921
_refine_ls_R_factor_gt 0.0280
_refine_ls_shift/su_max 0.0017
_refine_ls_shift/su_mean 0.0002
_refine_ls_structure_factor_coef Fsqd
_refine_ls_weighting_details w=1/(\s^2^(I)+0.0004I^2^)
_refine_ls_weighting_scheme sigma
_refine_ls_wR_factor_gt 0.0440
_refine_ls_wR_factor_ref 0.0576
_reflns_number_gt 477
_reflns_number_total 959
_reflns_threshold_expression I>3\s(I)
_cod_data_source_file ic502205k_si_001.cif
_cod_data_source_block I
_cod_depositor_comments
;
The following automatic conversions were performed:

'_diffrn_radiation_probe' value 'X-ray' changed to 'x-ray' according
to
/home/saulius/struct/COD-crude-data--automatic-downloads/rss-feeds/ACS/lib/dictionaries/cif_core.dic
dictionary named 'cif_core.dic' version 2.4.2 from 2011-04-26.

Automatic conversion script
Id: cif_fix_values 2827 2014-09-09 07:05:25Z andrius 

 Adding full bibliography for 4341380.cif.
;
_cod_original_sg_symbol_Hall '-R 3;-2"'
_cod_original_sg_symbol_H-M 'R -3 m'
_cod_original_formula_sum 'Bi4 Ir1'
_cod_database_code 4341380

loop_
_symmetry_equiv_pos_site_id
_symmetry_equiv_pos_as_xyz
1 x,y,z
2 -y,x-y,z
3 -x+y,-x,z
4 y,x,-z
5 x-y,-y,-z
6 -x,-x+y,-z
7 -x,-y,-z
8 y,-x+y,-z
9 x-y,x,-z
10 -y,-x,z
11 -x+y,y,z
12 x,x-y,z
13 x+2/3,y+1/3,z+1/3
14 -y+2/3,x-y+1/3,z+1/3
15 -x+y+2/3,-x+1/3,z+1/3
16 y+2/3,x+1/3,-z+1/3
17 x-y+2/3,-y+1/3,-z+1/3
18 -x+2/3,-x+y+1/3,-z+1/3
19 -x+2/3,-y+1/3,-z+1/3
20 y+2/3,-x+y+1/3,-z+1/3
21 x-y+2/3,x+1/3,-z+1/3
22 -y+2/3,-x+1/3,z+1/3
23 -x+y+2/3,y+1/3,z+1/3
24 x+2/3,x-y+1/3,z+1/3
25 x+1/3,y+2/3,z+2/3
26 -y+1/3,x-y+2/3,z+2/3
27 -x+y+1/3,-x+2/3,z+2/3
28 y+1/3,x+2/3,-z+2/3
29 x-y+1/3,-y+2/3,-z+2/3
30 -x+1/3,-x+y+2/3,-z+2/3
31 -x+1/3,-y+2/3,-z+2/3
32 y+1/3,-x+y+2/3,-z+2/3
33 x-y+1/3,x+2/3,-z+2/3
34 -y+1/3,-x+2/3,z+2/3
35 -x+y+1/3,y+2/3,z+2/3
36 x+1/3,x-y+2/3,z+2/3

loop_
_atom_site_label
_atom_site_type_symbol
_atom_site_fract_x
_atom_site_fract_y
_atom_site_fract_z
_atom_site_adp_type
_atom_site_U_iso_or_equiv
_atom_site_site_symmetry_multiplicity
_atom_site_occupancy
_atom_site_calc_flag
Bi1 Bi 0.06061(4) 0.24008(4) 0.18365(13) Uani 0.0145(3) 36 1 d
Bi2 Bi 0.13027(5) 0.38324(4) 0.03919(15) Uani 0.0187(4) 36 1 d
Bi3 Bi 0.60481(3) 0.39519(3) 0.0325(2) Uani 0.0151(4) 18 1 d
Bi4 Bi 0.75189(3) 0.24811(3) 0.08165(19) Uani 0.0158(5) 18 1 d
Ir1 Ir 0.16937(5) 0 0.5 Uani 0.0130(4) 18 1 d
Ir2 Ir 0.5 0 0 Uani 0.0122(6) 9 1 d

loop_
_atom_site_aniso_label
_atom_site_aniso_type_symbol
_atom_site_aniso_U_11
_atom_site_aniso_U_22
_atom_site_aniso_U_33
_atom_site_aniso_U_12
_atom_site_aniso_U_13
_atom_site_aniso_U_23
Bi1 Bi 0.0133(4) 0.0131(4) 0.0147(4) 0.0049(4) -0.0006(4) 0.0020(4)
Bi2 Bi 0.0229(5) 0.0106(4) 0.0195(5) 0.0060(4) -0.0080(4) -0.0017(4)
Bi3 Bi 0.0129(4) 0.0129(4) 0.0179(7) 0.0053(5) -0.0014(3) 0.0014(3)
Bi4 Bi 0.0177(5) 0.0177(5) 0.0131(7) 0.0097(6) 0.0006(3) -0.0006(3)
Ir1 Ir 0.0123(4) 0.0114(6) 0.0151(7) 0.0057(3) -0.0005(3) -0.0010(5)
Ir2 Ir 0.0135(6) 0.0071(8) 0.0140(9) 0.0035(4) -0.0002(3) -0.0005(7)

loop_
_atom_type_symbol
_atom_type_scat_dispersion_real
_atom_type_scat_dispersion_imag
_atom_type_scat_source
Bi -4.1077 10.2566 'International Tables Vol C tables 4.2.6.8 and 6.1.1.1'
Ir -1.4442 7.9887 'International Tables Vol C tables 4.2.6.8 and 6.1.1.1'
